data_7227918
loop_
_publ_author_name
'Qian, Zongzheng'
'Li, Dongxue'
'Xie, Tongqing'
'Zhang, Xuepeng'
'He, Yang'
'Ai, Yuejie'
'Zhang, Guoqing'

_publ_section_title
;
 Curved fractal structures of pyridine-substituted \b-diketone crystals
;
_journal_issue 17
_journal_name_full CrystEngComm
_journal_page_first 2283
_journal_paper_doi 10.1039/C7CE00462A
_journal_volume 19
_journal_year 2017
_chemical_absolute_configuration unk
_chemical_formula_sum 'C15 H13 N O3'
_chemical_formula_weight 255.26
_chemical_name_systematic
; 
 ? 
;
_space_group_IT_number 9
_symmetry_cell_setting monoclinic
_symmetry_space_group_name_Hall 'C -2yc'
_symmetry_space_group_name_H-M 'C 1 c 1'
_atom_sites_solution_hydrogens geom
_atom_sites_solution_primary direct
_atom_sites_solution_secondary difmap
_audit_creation_method SHELXL-97
_audit_update_record
;
2017-02-02 deposited with the CCDC.
2017-03-20 downloaded from the CCDC.
;
_cell_angle_alpha 90.00
_cell_angle_beta 94.126(7)
_cell_angle_gamma 90.00
_cell_formula_units_Z 4
_cell_length_a 4.0145(3)
_cell_length_b 26.7097(18)
_cell_length_c 11.7285(10)
_cell_measurement_reflns_used 798
_cell_measurement_temperature 290(2)
_cell_measurement_theta_max 28.9171
_cell_measurement_theta_min 3.5059
_cell_volume 1254.34(17)
_computing_cell_refinement 'CrysAlisPro (Agilent Technologies)'
_computing_data_collection 'CrysAlisPro (Agilent Technologies)'
_computing_data_reduction 'CrysAlisPro (Agilent Technologies)'
_computing_molecular_graphics 'Ortep-3 (L. J. Farrugia, 2001)'
_computing_publication_material SHELXL-97
_computing_structure_refinement 'SHELXL-97 (Sheldrick, 1997)'
_computing_structure_solution 'SHELXS-97 (Sheldrick, 1997)'
_diffrn_ambient_temperature 290(2)
_diffrn_detector_area_resol_mean 15.9149
_diffrn_measured_fraction_theta_full 0.997
_diffrn_measured_fraction_theta_max 0.997
_diffrn_measurement_device_type 'Gemini S Ultra, Agilent Technologies'
_diffrn_measurement_method '\w scans'
_diffrn_radiation_monochromator graphite
_diffrn_radiation_source 'Enhance (Mo) X-ray Source'
_diffrn_radiation_type MoK\a
_diffrn_radiation_wavelength 0.71073
_diffrn_reflns_av_R_equivalents 0.0179
_diffrn_reflns_av_sigmaI/netI 0.0357
_diffrn_reflns_limit_h_max 3
_diffrn_reflns_limit_h_min -5
_diffrn_reflns_limit_k_max 31
_diffrn_reflns_limit_k_min -32
_diffrn_reflns_limit_l_max 14
_diffrn_reflns_limit_l_min -14
_diffrn_reflns_number 2971
_diffrn_reflns_theta_full 26.37
_diffrn_reflns_theta_max 26.37
_diffrn_reflns_theta_min 3.51
_exptl_absorpt_coefficient_mu 0.095
_exptl_absorpt_correction_T_max 0.9785
_exptl_absorpt_correction_T_min 0.9675
_exptl_absorpt_correction_type multi-scan
_exptl_absorpt_process_details
;
CrysAlisPro, Agilent Technologies,
Version 1.171.36.21 (release 14-08-2012 CrysAlis171 .NET)
(compiled Sep 14 2012,17:21:16)
Empirical absorption correction using spherical harmonics,
 implemented in SCALE3 ABSPACK scaling algorithm.
;
_exptl_crystal_density_diffrn 1.352
_exptl_crystal_density_method 'not measured'
_exptl_crystal_F_000 536
_exptl_crystal_size_max 0.35
_exptl_crystal_size_mid 0.32
_exptl_crystal_size_min 0.23
_refine_diff_density_max 0.093
_refine_diff_density_min -0.138
_refine_diff_density_rms 0.032
_refine_ls_abs_structure_details 'Flack H D (1983), Acta Cryst. A39, 876-881'
_refine_ls_extinction_method none
_refine_ls_goodness_of_fit_ref 1.014
_refine_ls_hydrogen_treatment mixed
_refine_ls_matrix_type full
_refine_ls_number_parameters 180
_refine_ls_number_reflns 1852
_refine_ls_number_restraints 4
_refine_ls_restrained_S_all 1.013
_refine_ls_R_factor_all 0.0573
_refine_ls_R_factor_gt 0.0396
_refine_ls_shift/su_max 0.000
_refine_ls_shift/su_mean 0.000
_refine_ls_structure_factor_coef Fsqd
_refine_ls_weighting_details 'calc w=1/[\s^2^(Fo^2^)+(0.0375P)^2^+0.0000P] where P=(Fo^2^+2Fc^2^)/3'
_refine_ls_weighting_scheme calc
_refine_ls_wR_factor_gt 0.0754
_refine_ls_wR_factor_ref 0.0842
_reflns_number_gt 1427
_reflns_number_total 1852
_reflns_threshold_expression >2sigma(I)
_cod_data_source_file c7ce00462a2.cif
_cod_data_source_block shelxl
_cod_depositor_comments 'Adding full bibliography for 7227918--7227920.cif.'
_cod_original_sg_symbol_H-M 'C c'
_cod_database_code 7227918

loop_
_symmetry_equiv_pos_as_xyz
'x, y, z'
'x, -y, z+1/2'
'x+1/2, y+1/2, z'
'x+1/2, -y+1/2, z+1/2'

loop_
_atom_site_label
_atom_site_type_symbol
_atom_site_fract_x
_atom_site_fract_y
_atom_site_fract_z
_atom_site_U_iso_or_equiv
_atom_site_adp_type
_atom_site_occupancy
_atom_site_symmetry_multiplicity
_atom_site_calc_flag
_atom_site_refinement_flags
_atom_site_disorder_assembly
_atom_site_disorder_group
O3 O -0.1784(5) 0.08876(6) 0.35301(16) 0.0572(5) Uani 1 1 d . . .
O2 O 0.4123(5) 0.05736(7) 0.86257(16) 0.0584(5) Uani 1 1 d D . .
O1 O 0.4390(5) 0.09713(7) 1.05432(18) 0.0627(6) Uani 1 1 d D . .
N1 N -0.0040(5) 0.21266(8) 1.0429(2) 0.0557(6) Uani 1 1 d . . .
C12 C -0.0695(5) 0.08805(9) 0.4655(2) 0.0436(7) Uani 1 1 d . . .
C7 C 0.1530(6) 0.13389(9) 0.8941(2) 0.0455(7) Uani 1 1 d . . .
H7 H 0.0259 0.1606 0.8643 0.055 Uiso 1 1 calc R . .
C5 C 0.1739(6) 0.17418(9) 1.0884(2) 0.0459(6) Uani 1 1 d . . .
C9 C 0.1275(6) 0.09268(9) 0.6990(2) 0.0411(6) Uani 1 1 d . . .
C6 C 0.2593(6) 0.13353(9) 1.0088(2) 0.0455(6) Uani 1 1 d . . .
C11 C -0.1554(6) 0.12869(10) 0.5299(2) 0.0497(7) Uani 1 1 d . . .
H11 H -0.2781 0.1547 0.4950 0.060 Uiso 1 1 calc R . .
C13 C 0.1178(6) 0.04913(10) 0.5170(2) 0.0484(7) Uani 1 1 d . . .
H13 H 0.1777 0.0216 0.4744 0.058 Uiso 1 1 calc R . .
C15 C -0.0746(7) 0.04930(11) 0.2817(2) 0.0589(7) Uani 1 1 d . . .
H15A H -0.1574 0.0555 0.2041 0.088 Uiso 1 1 calc R . .
H15C H -0.1616 0.0180 0.3069 0.088 Uiso 1 1 calc R . .
H15B H 0.1649 0.0478 0.2859 0.088 Uiso 1 1 calc R . .
C14 C 0.2132(6) 0.05218(9) 0.6328(2) 0.0478(7) Uani 1 1 d . . .
H14 H 0.3385 0.0263 0.6672 0.057 Uiso 1 1 calc R . .
C1 C -0.0803(8) 0.24897(11) 1.1138(3) 0.0640(8) Uani 1 1 d . . .
H1A H -0.2038 0.2759 1.0834 0.077 Uiso 1 1 calc R . .
C3 C 0.1911(7) 0.20979(12) 1.2748(3) 0.0642(8) Uani 1 1 d . . .
H3 H 0.2554 0.2088 1.3525 0.077 Uiso 1 1 calc R . .
C2 C 0.0112(8) 0.24938(11) 1.2293(3) 0.0640(8) Uani 1 1 d . . .
H2A H -0.0480 0.2759 1.2751 0.077 Uiso 1 1 calc R . .
C8 C 0.2344(5) 0.09449(9) 0.8223(2) 0.0437(6) Uani 1 1 d . . .
C4 C 0.2761(7) 0.17142(10) 1.2041(2) 0.0560(7) Uani 1 1 d . . .
H4 H 0.3993 0.1442 1.2331 0.067 Uiso 1 1 calc R . .
C10 C -0.0620(6) 0.13116(9) 0.6445(2) 0.0473(7) Uani 1 1 d . . .
H10 H -0.1249 0.1586 0.6866 0.057 Uiso 1 1 calc R . .
H2 H 0.500(15) 0.068(2) 0.926(3) 0.071 Uiso 0.54(5) 1 d PD A 2
H1 H 0.434(17) 0.074(2) 1.003(5) 0.071 Uiso 0.46(5) 1 d PD A 1

loop_
_atom_site_aniso_label
_atom_site_aniso_U_11
_atom_site_aniso_U_22
_atom_site_aniso_U_33
_atom_site_aniso_U_23
_atom_site_aniso_U_13
_atom_site_aniso_U_12
O3 0.0670(11) 0.0585(12) 0.0453(11) -0.0016(9) -0.0016(9) 0.0097(9)
O2 0.0751(14) 0.0486(11) 0.0500(12) 0.0016(11) -0.0050(10) 0.0137(10)
O1 0.0842(15) 0.0532(13) 0.0493(13) 0.0016(9) -0.0052(10) 0.0183(10)
N1 0.0646(15) 0.0496(15) 0.0530(14) -0.0026(12) 0.0051(11) 0.0025(12)
C12 0.0425(15) 0.0456(17) 0.0423(16) 0.0026(12) 0.0004(12) -0.0040(11)
C7 0.0524(18) 0.0405(15) 0.0435(17) 0.0033(12) 0.0031(13) 0.0017(12)
C5 0.0476(15) 0.0416(16) 0.0486(16) 0.0013(12) 0.0053(12) -0.0058(12)
C9 0.0409(14) 0.0408(14) 0.0424(14) 0.0028(11) 0.0076(11) -0.0046(11)
C6 0.0448(16) 0.0421(15) 0.0500(17) 0.0004(12) 0.0058(13) -0.0039(12)
C11 0.0559(17) 0.0445(16) 0.0485(17) 0.0037(13) 0.0034(14) 0.0110(12)
C13 0.0524(18) 0.0458(16) 0.0473(16) -0.0043(12) 0.0055(13) 0.0074(12)
C15 0.0667(19) 0.0642(18) 0.0451(15) -0.0040(14) 0.0000(13) 0.0008(15)
C14 0.0534(17) 0.0413(15) 0.0484(16) 0.0046(13) 0.0022(13) 0.0083(12)
C1 0.074(2) 0.0483(17) 0.071(2) -0.0003(15) 0.0134(17) 0.0050(14)
C3 0.076(2) 0.069(2) 0.0475(17) -0.0068(16) 0.0055(15) -0.0081(17)
C2 0.073(2) 0.0544(18) 0.066(2) -0.0137(16) 0.0186(16) -0.0111(16)
C8 0.0445(17) 0.0403(15) 0.0461(16) 0.0052(12) 0.0015(13) -0.0031(11)
C4 0.0619(18) 0.0579(18) 0.0477(17) 0.0000(14) 0.0008(14) -0.0046(14)
C10 0.0539(17) 0.0379(14) 0.0500(18) -0.0027(12) 0.0040(14) 0.0051(11)

loop_
_atom_type_symbol
_atom_type_description
_atom_type_scat_dispersion_real
_atom_type_scat_dispersion_imag
_atom_type_scat_source
C C 0.0033 0.0016 'International Tables Vol C Tables 4.2.6.8 and 6.1.1.4'
H H 0.0000 0.0000 'International Tables Vol C Tables 4.2.6.8 and 6.1.1.4'
N N 0.0061 0.0033 'International Tables Vol C Tables 4.2.6.8 and 6.1.1.4'
O O 0.0106 0.0060 'International Tables Vol C Tables 4.2.6.8 and 6.1.1.4'

loop_
_geom_angle_atom_site_label_1
_geom_angle_atom_site_label_2
_geom_angle_atom_site_label_3
_geom_angle
C12 O3 C15 118.2(2)
C8 O2 H2 105(4)
C6 O1 H1 105(5)
C1 N1 C5 116.8(2)
O3 C12 C11 116.4(2)
O3 C12 C13 123.8(2)
C11 C12 C13 119.8(2)
C6 C7 C8 120.7(2)
C6 C7 H7 119.6
C8 C7 H7 119.6
N1 C5 C4 122.7(3)
N1 C5 C6 116.7(2)
C4 C5 C6 120.6(2)
C14 C9 C10 117.6(2)
C14 C9 C8 120.4(2)
C10 C9 C8 122.1(2)
O1 C6 C7 121.9(2)
O1 C6 C5 115.7(2)
C7 C6 C5 122.5(2)
C10 C11 C12 120.8(2)
C10 C11 H11 119.6
C12 C11 H11 119.6
C14 C13 C12 118.8(2)
C14 C13 H13 120.6
C12 C13 H13 120.6
O3 C15 H15A 109.5
O3 C15 H15C 109.5
H15A C15 H15C 109.5
O3 C15 H15B 109.5
H15A C15 H15B 109.5
H15C C15 H15B 109.5
C13 C14 C9 122.1(2)
C13 C14 H14 119.0
C9 C14 H14 119.0
N1 C1 C2 124.3(3)
N1 C1 H1A 117.8
C2 C1 H1A 117.8
C2 C3 C4 119.2(3)
C2 C3 H3 120.4
C4 C3 H3 120.4
C3 C2 C1 118.2(3)
C3 C2 H2A 120.9
C1 C2 H2A 120.9
O2 C8 C7 120.2(2)
O2 C8 C9 116.5(2)
C7 C8 C9 123.2(2)
C3 C4 C5 118.7(3)
C3 C4 H4 120.7
C5 C4 H4 120.7
C11 C10 C9 120.8(2)
C11 C10 H10 119.6
C9 C10 H10 119.6

loop_
_geom_bond_atom_site_label_1
_geom_bond_atom_site_label_2
_geom_bond_distance
O3 C12 1.360(3)
O3 C15 1.426(3)
O2 C8 1.291(3)
O2 H2 0.85(2)
O1 C6 1.302(3)
O1 H1 0.85(2)
N1 C1 1.327(4)
N1 C5 1.340(3)
C12 C11 1.380(3)
C12 C13 1.395(3)
C7 C6 1.381(3)
C7 C8 1.402(3)
C7 H7 0.9300
C5 C4 1.390(3)
C5 C6 1.489(3)
C9 C14 1.389(3)
C9 C10 1.405(3)
C9 C8 1.479(3)
C11 C10 1.370(3)
C11 H11 0.9300
C13 C14 1.387(3)
C13 H13 0.9300
C15 H15A 0.9600
C15 H15C 0.9600
C15 H15B 0.9600
C14 H14 0.9300
C1 C2 1.378(4)
C1 H1A 0.9300
C3 C2 1.367(4)
C3 C4 1.377(4)
C3 H3 0.9300
C2 H2A 0.9300
C4 H4 0.9300
C10 H10 0.9300

loop_
_geom_hbond_atom_site_label_D
_geom_hbond_atom_site_label_H
_geom_hbond_atom_site_label_A
_geom_hbond_distance_DH
_geom_hbond_distance_HA
_geom_hbond_distance_DA
_geom_hbond_angle_DHA
O2 H2 O1 0.85(2) 1.73(4) 2.482(3) 147(6)
O1 H1 O2 0.85(2) 1.71(4) 2.482(3) 150(8)

loop_
_geom_torsion_atom_site_label_1
_geom_torsion_atom_site_label_2
_geom_torsion_atom_site_label_3
_geom_torsion_atom_site_label_4
_geom_torsion
C15 O3 C12 C11 175.5(2)
C15 O3 C12 C13 -4.8(3)
C1 N1 C5 C4 0.2(4)
C1 N1 C5 C6 -180.0(2)
C8 C7 C6 O1 0.3(4)
C8 C7 C6 C5 -179.0(2)
N1 C5 C6 O1 178.4(2)
C4 C5 C6 O1 -1.7(4)
N1 C5 C6 C7 -2.2(3)
C4 C5 C6 C7 177.7(3)
O3 C12 C11 C10 179.0(2)
C13 C12 C11 C10 -0.7(4)
O3 C12 C13 C14 -179.5(2)
C11 C12 C13 C14 0.2(4)
C12 C13 C14 C9 0.1(4)
C10 C9 C14 C13 0.0(4)
C8 C9 C14 C13 -180.0(2)
C5 N1 C1 C2 0.0(4)
C4 C3 C2 C1 0.5(5)
N1 C1 C2 C3 -0.3(5)
C6 C7 C8 O2 -0.4(4)
C6 C7 C8 C9 179.9(2)
C14 C9 C8 O2 1.1(3)
C10 C9 C8 O2 -178.9(2)
C14 C9 C8 C7 -179.2(2)
C10 C9 C8 C7 0.8(3)
C2 C3 C4 C5 -0.3(4)
N1 C5 C4 C3 0.0(4)
C6 C5 C4 C3 -179.9(2)
C12 C11 C10 C9 0.9(4)
C14 C9 C10 C11 -0.5(4)
C8 C9 C10 C11 179.5(2)
